data_4116197
loop_
_publ_author_name
'Hiroshi Kogen'
'Toshihiro Kiho'
'Mizuka Nakayama'
'Youji Furukawa'
'Takeshi Kinoshita'
'Masatoshi Inukai'

_publ_section_title
;
 Crystal Structure and Total Synthesis of Globomycin: Establishment of
 Relative and Absolute Configurations
;
_journal_name_full 'Journal of the American Chemical Society'
_journal_page_first 10214
_journal_page_last 10215
_journal_paper_doi 10.1021/ja002547j
_journal_volume 122
_journal_year 2000
_chemical_formula_sum 'C32 H57 N5 O9'
_chemical_formula_weight 655.83
_space_group_IT_number 169
_symmetry_cell_setting hexagonal
_symmetry_Int_Tables_number 169
_symmetry_space_group_name_Hall 'P 61'
_symmetry_space_group_name_H-M 'P 61'
_audit_creation_date 'Thu Jan 13 13:45:31 2000'
_audit_creation_method 'from TEXRAY.INF file'
_cell_angle_alpha 90
_cell_angle_beta 90
_cell_angle_gamma 120
_cell_formula_units_Z 6
_cell_length_a 26.711(3)
_cell_length_b 26.711(3)
_cell_length_c 9.884(4)
_cell_measurement_reflns_used 23
_cell_measurement_temperature 128.2
_cell_measurement_theta_max 29.9
_cell_measurement_theta_min 27.6
_cell_volume 6107(3)
_computing_cell_refinement 'Rigaku/AFC Diffractometer Control'
_computing_data_collection 'Rigaku/AFC Diffractometer Control'
_computing_data_reduction teXsan
_computing_publication_material teXsan
_computing_structure_refinement teXsan
_diffrn_ambient_temperature 128.2
_diffrn_measurement_device 'Rigaku AFC7R'
_diffrn_measurement_method \w-2\q
_diffrn_orient_matrix_UB_11 0.03214
_diffrn_orient_matrix_UB_12 -0.00896
_diffrn_orient_matrix_UB_13 -0.00144
_diffrn_orient_matrix_UB_21 -0.02888
_diffrn_orient_matrix_UB_22 -0.04227
_diffrn_orient_matrix_UB_23 0.00347
_diffrn_orient_matrix_UB_31 -0.00145
_diffrn_orient_matrix_UB_32 -0.00132
_diffrn_orient_matrix_UB_33 -0.10110
_diffrn_radiation_detector 'scintillation counter'
_diffrn_radiation_monochromator graphite
_diffrn_radiation_source 'Rigaku rotating anode'
_diffrn_radiation_type 'Cu K\a'
_diffrn_radiation_wavelength 1.5418
_diffrn_reflns_av_R_equivalents 0.043
_diffrn_reflns_av_sigmaI/netI 0.056
_diffrn_reflns_limit_h_max 26
_diffrn_reflns_limit_h_min 0
_diffrn_reflns_limit_k_max 26
_diffrn_reflns_limit_k_min 0
_diffrn_reflns_limit_l_max 10
_diffrn_reflns_limit_l_min 0
_diffrn_reflns_number 3049
_diffrn_reflns_reduction_process 'Lp corrections applied'
_diffrn_reflns_theta_max 60.10
_diffrn_reflns_theta_min 3.31
_diffrn_standards_decay_% -9.35
_diffrn_standards_interval_count 150
_diffrn_standards_number 3
_exptl_absorpt_coefficient_mu 0.641
_exptl_absorpt_correction_T_max 1.000
_exptl_absorpt_correction_T_min 0.000
_exptl_absorpt_correction_type none
_exptl_crystal_colour colorless
_exptl_crystal_density_diffrn 1.070
_exptl_crystal_description prismatic
_exptl_crystal_F_000 2136.00
_exptl_crystal_size_max 0.800
_exptl_crystal_size_mid 0.300
_exptl_crystal_size_min 0.200
_refine_diff_density_max 0.35
_refine_diff_density_min -0.30
_refine_ls_extinction_method none
_refine_ls_goodness_of_fit_obs 1.158
_refine_ls_hydrogen_treatment noref
_refine_ls_matrix_type full
_refine_ls_number_constraints 0
_refine_ls_number_parameters 468
_refine_ls_number_reflns 2057
_refine_ls_number_restraints 0
_refine_ls_R_factor_obs 0.0531
_refine_ls_shift/esd_max 0.2210
_refine_ls_shift/esd_mean 0.0090
_refine_ls_structure_factor_coef F
_refine_ls_weighting_details 'w = 1/[\s^2^(Fo) + 0.00286|Fo|^2^]'
_refine_ls_weighting_scheme calc
_refine_ls_wR_factor_obs 0.0703
_reflns_number_observed 2057
_reflns_number_total 2841
_reflns_observed_criterion >3.0sigma(I)
_cod_data_source_file ja002547j.cif
_cod_data_source_block globomycin
_cod_depositor_comments
;
The following automatic conversions were performed:

'_symmetry_cell_setting' tag value 'hexgonal' was replaced with
'hexagonal' value as specified in the replacement file
'/home/robertas/cod-tools/perl-scripts/inputs/replacement_values.lst'.

Automatic conversion script
Id: cif_fix_values 3143 2015-03-26 13:38:13Z robertas 

The following automatic conversions were performed:

'_refine_ls_weighting_scheme' value 'w = 1/[\s^2^(Fo) +
0.00286|Fo|^2^]' was changed to 'calc'. New tag
'_refine_ls_weighting_details' was created. The value of the new tag
was set to 'w = 1/[\s^2^(Fo) + 0.00286|Fo|^2^]'.

Automatic conversion script
Id: cif_fix_values 3143 2015-03-26 13:38:13Z robertas 
;
_cod_original_cell_volume 6107(2)
_cod_original_sg_symbol_H-M 'P 61 '
_cod_original_formula_sum 'C32 H57 N5 O9 '
_cod_database_code 4116197

loop_
_symmetry_equiv_pos_as_xyz
x,y,z
-y,x-y,1/3+z
-x+y,-x,2/3+z
-x,-y,1/2+z
y,-x+y,5/6+z
x-y,x,1/6+z

loop_
_atom_site_aniso_label
_atom_site_aniso_U_11
_atom_site_aniso_U_22
_atom_site_aniso_U_33
_atom_site_aniso_U_12
_atom_site_aniso_U_13
_atom_site_aniso_U_23
O9 0.062(3) 0.042(3) 0.036(4) 0.036(3) -0.010(3) -0.007(3)
O17 0.039(3) 0.026(2) 0.035(3) 0.019(2) 0.001(2) 0.001(3)
O21 0.042(3) 0.036(3) 0.043(3) 0.024(2) -0.002(2) 0.000(2)
O23 0.032(3) 0.036(3) 0.034(3) 0.008(2) 0.004(3) 0.005(3)
O28 0.046(3) 0.038(3) 0.034(3) 0.030(2) 0.000(3) 0.001(2)
O30 0.056(3) 0.046(3) 0.029(4) 0.036(3) 0.000(3) -0.001(3)
O34 0.057(4) 0.059(4) 0.099(5) 0.038(3) 0.014(4) 0.015(4)
O35 0.039(3) 0.032(3) 0.044(3) 0.017(2) 0.003(3) 0.002(2)
O46 0.037(3) 0.030(3) 0.041(3) 0.015(2) -0.007(3) -0.001(3)
O50 0.041(3) 0.033(3) 0.033(3) 0.015(2) 0.000(2) 0.000(2)
O51 0.23(4) 0.35(5) 0.38(8) 0.16(4) 0.01(4) 0.25(6)
O52 0.070(5) 0.100(6) 0.182(10) 0.063(4) 0.054(6) 0.081(6)
N1 0.034(3) 0.030(3) 0.034(4) 0.017(3) -0.001(3) 0.002(3)
N10 0.037(3) 0.034(3) 0.031(4) 0.024(3) -0.006(3) -0.008(3)
N18 0.023(3) 0.029(3) 0.023(3) 0.013(2) -0.001(2) -0.004(3)
N24 0.026(3) 0.024(3) 0.024(3) 0.015(2) 0.003(3) -0.002(3)
N31 0.033(3) 0.033(3) 0.024(4) 0.018(3) 0.001(3) 0.002(3)
N49 0.080(6) 0.058(5) 0.053(5) 0.035(4) -0.015(5) 0.011(4)
C2 0.031(4) 0.032(4) 0.052(5) 0.012(3) -0.003(4) 0.004(4)
C3 0.028(4) 0.028(3) 0.039(5) 0.012(3) -0.005(4) -0.003(3)
C4 0.044(4) 0.040(4) 0.044(5) 0.029(4) -0.009(4) -0.007(4)
C5 0.048(5) 0.072(6) 0.067(6) 0.044(5) -0.023(5) -0.034(5)
C6 0.090(8) 0.117(9) 0.095(9) 0.081(8) -0.008(7) -0.035(8)
C7 0.085(7) 0.055(5) 0.088(8) 0.051(5) -0.035(6) -0.025(5)
C8 0.028(4) 0.032(4) 0.036(6) 0.015(3) 0.004(4) 0.003(4)
C11 0.035(4) 0.027(3) 0.031(4) 0.019(3) -0.002(4) 0.005(3)
C12 0.032(4) 0.033(4) 0.039(5) 0.019(3) 0.004(4) -0.002(4)
C13 0.038(4) 0.043(4) 0.046(5) 0.013(4) 0.004(4) -0.016(4)
C14 0.039(4) 0.038(4) 0.031(5) 0.013(3) 0.004(4) -0.005(4)
C15 0.052(5) 0.042(5) 0.059(6) 0.018(4) 0.005(5) 0.002(5)
C16 0.031(4) 0.011(3) 0.020(4) 0.009(3) -0.009(3) -0.007(3)
C19 0.020(3) 0.030(4) 0.041(5) 0.013(3) -0.004(3) -0.004(4)
C20 0.028(4) 0.040(4) 0.040(5) 0.018(3) -0.004(4) -0.004(4)
C22 0.024(3) 0.029(4) 0.034(5) 0.017(3) 0.002(4) 0.008(4)
C25 0.025(3) 0.030(4) 0.033(4) 0.016(3) 0.003(3) 0.001(3)
C26 0.035(4) 0.034(4) 0.034(5) 0.017(3) -0.009(4) -0.008(4)
C27 0.034(4) 0.037(4) 0.042(5) 0.015(3) -0.002(4) 0.000(4)
C29 0.028(4) 0.035(4) 0.021(5) 0.013(3) 0.002(3) -0.002(3)
C32 0.038(4) 0.035(4) 0.034(4) 0.021(3) -0.006(4) -0.002(4)
C33 0.044(4) 0.036(4) 0.048(5) 0.026(4) -0.002(4) 0.009(4)
C36 0.036(4) 0.042(4) 0.039(5) 0.023(4) -0.010(4) -0.002(4)
C37 0.053(5) 0.068(6) 0.049(6) 0.035(5) -0.013(5) -0.001(5)
C38 0.066(6) 0.090(7) 0.050(6) 0.038(6) -0.015(5) -0.032(6)
C39 0.063(7) 0.114(9) 0.061(8) 0.017(7) -0.022(6) -0.023(7)
C40 0.10(1) 0.14(1) 0.072(9) 0.051(9) 0.009(8) 0.008(9)
C41 0.072(9) 0.21(2) 0.12(2) 0.06(1) -0.03(1) -0.06(1)
C42 0.069(10) 0.59(6) 0.08(1) 0.13(2) -0.012(10) 0.00(2)
C43 0.034(4) 0.037(4) 0.044(5) 0.022(3) -0.007(4) -0.003(4)
C44 0.041(4) 0.057(5) 0.053(6) 0.033(4) -0.011(4) -0.014(5)
C45 0.031(4) 0.031(4) 0.038(5) 0.020(3) -0.005(4) -0.006(4)
C47 0.095(8) 0.067(7) 0.094(9) 0.035(6) -0.027(7) 0.009(7)
C48 0.050(5) 0.036(4) 0.061(7) 0.013(4) 0.006(5) -0.009(5)

loop_
_atom_site_label
_atom_site_fract_x
_atom_site_fract_y
_atom_site_fract_z
_atom_site_U_iso_or_equiv
_atom_site_thermal_displace_type
_atom_site_calc_flag
_atom_site_occupancy
_atom_site_refinement_flags
O9 0.6337(2) 0.8957(2) 0.8611 0.042(2) Uani d 1.00 S
O17 0.6974(2) 0.8538(2) 0.4835(8) 0.032(1) Uani d 1.00 .
O21 0.7728(2) 0.7327(2) 0.5560(8) 0.038(1) Uani d 1.00 .
O23 0.7945(2) 0.8440(2) 0.2858(8) 0.038(1) Uani d 1.00 .
O28 0.6759(2) 0.6458(2) 0.2364(8) 0.035(1) Uani d 1.00 .
O30 0.6674(2) 0.7773(2) 0.0104(8) 0.039(2) Uani d 1.00 .
O34 0.5493(3) 0.7641(3) 0.2511(10) 0.068(2) Uani d 1.00 .
O35 0.5549(2) 0.8509(2) 0.2262(8) 0.039(1) Uani d 1.00 .
O46 0.5037(2) 0.8269(2) 0.5764(8) 0.037(1) Uani d 1.00 .
O50 0.7367(2) 1.0200(2) 0.6716(8) 0.037(1) Uani d 1.00 .
O51 0.065(2) 0.993(3) 0.099(7) 0.32(3) Uani d 0.50 .
O52 0.9325(3) 1.0228(4) 1.133(1) 0.108(3) Uani d 1.00 .
N1 0.5779(2) 0.9168(2) 0.5390(8) 0.032(2) Uani d 1.00 .
N10 0.6233(2) 0.8535(2) 0.6582(8) 0.031(2) Uani d 1.00 .
N18 0.7270(2) 0.8047(2) 0.6095(8) 0.025(1) Uani d 1.00 .
N24 0.7152(2) 0.7600(2) 0.3392(8) 0.024(2) Uani d 1.00 .
N31 0.6661(2) 0.8148(2) 0.2132(8) 0.029(2) Uani d 1.00 .
N49 0.7778(4) 0.9449(3) 0.777(1) 0.064(3) Uani d 1.00 .
C2 0.6121(3) 0.9648(3) 0.446(1) 0.039(2) Uani d 1.00 .
C3 0.5936(3) 0.9261(3) 0.6831(10) 0.032(2) Uani d 1.00 .
C4 0.5460(3) 0.9224(3) 0.774(1) 0.039(2) Uani d 1.00 .
C5 0.5201(4) 0.9590(4) 0.733(1) 0.056(3) Uani d 1.00 .
C6 0.4708(5) 0.9484(6) 0.821(1) 0.088(4) Uani d 1.00 .
C7 0.5661(5) 1.0239(4) 0.732(1) 0.069(3) Uani d 1.00 .
C8 0.6192(3) 0.8898(3) 0.7419(9) 0.032(2) Uani d 1.00 .
C11 0.6484(3) 0.8175(3) 0.6947(10) 0.029(2) Uani d 1.00 .
C12 0.6008(3) 0.7541(3) 0.709(1) 0.033(2) Uani d 1.00 .
C13 0.5716(3) 0.7272(3) 0.574(1) 0.045(2) Uani d 1.00 .
C14 0.5560(3) 0.7487(3) 0.8156(10) 0.038(2) Uani d 1.00 .
C15 0.5207(4) 0.6898(3) 0.876(1) 0.054(3) Uani d 1.00 .
C16 0.6920(3) 0.8268(3) 0.5881(10) 0.022(2) Uani d 1.00 .
C19 0.7769(3) 0.8220(3) 0.5213(9) 0.030(2) Uani d 1.00 .
C20 0.8106(3) 0.7932(3) 0.5707(10) 0.035(2) Uani d 1.00 .
C22 0.7632(3) 0.8098(3) 0.3731(10) 0.028(2) Uani d 1.00 .
C25 0.6994(3) 0.7451(3) 0.1990(9) 0.029(2) Uani d 1.00 .
C26 0.6534(3) 0.6799(3) 0.1839(10) 0.034(2) Uani d 1.00 .
C27 0.5980(3) 0.6630(3) 0.255(1) 0.039(2) Uani d 1.00 .
C29 0.6765(3) 0.7814(3) 0.1331(9) 0.029(2) Uani d 1.00 .
C32 0.6370(3) 0.8452(3) 0.1689(10) 0.035(2) Uani d 1.00 .
C33 0.5768(3) 0.8160(3) 0.222(1) 0.040(2) Uani d 1.00 .
C36 0.4950(3) 0.8280(3) 0.2701(10) 0.038(2) Uani d 1.00 .
C37 0.4607(4) 0.8215(4) 0.144(1) 0.055(3) Uani d 1.00 .
C38 0.4564(4) 0.7767(5) 0.045(1) 0.069(3) Uani d 1.00 .
C39 0.4200(5) 0.7670(6) -0.077(1) 0.092(4) Uani d 1.00 .
C40 0.3625(7) 0.7499(7) -0.062(2) 0.111(5) Uani d 1.00 .
C41 0.3230(6) 0.7296(9) -0.180(2) 0.140(7) Uani d 1.00 .
C42 0.3452(7) 0.759(2) -0.304(2) 0.26(1) Uani d 1.00 .
C43 0.4963(3) 0.8705(3) 0.374(1) 0.036(2) Uani d 1.00 .
C44 0.4349(3) 0.8559(4) 0.414(1) 0.046(2) Uani d 1.00 .
C45 0.5261(3) 0.8693(3) 0.503(1) 0.032(2) Uani d 1.00 .
C47 0.8049(5) 0.9046(5) 0.985(1) 0.088(4) Uani d 1.00 .
C48 0.7895(4) 0.9279(4) 0.869(1) 0.053(3) Uani d 1.00 .
H2A 0.6512 0.9836 0.4701 0.0760 Uiso calc 1.00 .
H2B 0.5981 0.9917 0.4510 0.0760 Uiso calc 1.00 .
H2C 0.6068 0.9504 0.3563 0.0760 Uiso calc 1.00 .
H3 0.6240 0.9645 0.6886 0.0760 Uiso calc 1.00 .
H4A 0.5176 0.8843 0.7830 0.0760 Uiso calc 1.00 .
H4B 0.5644 0.9375 0.8616 0.0760 Uiso calc 1.00 .
H5 0.5054 0.9475 0.6414 0.0760 Uiso calc 1.00 .
H6A 0.4845 0.9591 0.9146 0.0760 Uiso calc 1.00 .
H6B 0.4538 0.9707 0.7955 0.0760 Uiso calc 1.00 .
H6C 0.4415 0.9084 0.8235 0.0760 Uiso calc 1.00 .
H7A 0.5815 1.0351 0.8221 0.0760 Uiso calc 1.00 .
H7B 0.5977 1.0305 0.6737 0.0760 Uiso calc 1.00 .
H7C 0.5504 1.0465 0.7036 0.0760 Uiso calc 1.00 .
H10 0.6072 0.8475 0.5894 0.0760 Uiso calc 1.00 .
H11 0.6676 0.8306 0.7808 0.0760 Uiso calc 1.00 .
H12 0.6179 0.7331 0.7430 0.0760 Uiso calc 1.00 .
H13A 0.5506 0.7441 0.5447 0.0760 Uiso calc 1.00 .
H13B 0.5485 0.6870 0.5856 0.0760 Uiso calc 1.00 .
H13C 0.6021 0.7350 0.5107 0.0760 Uiso calc 1.00 .
H14A 0.5765 0.7757 0.8861 0.0760 Uiso calc 1.00 .
H14B 0.5307 0.7597 0.7728 0.0760 Uiso calc 1.00 .
H15A 0.4961 0.6901 0.9455 0.0760 Uiso calc 1.00 .
H15B 0.4968 0.6626 0.8077 0.0760 Uiso calc 1.00 .
H15C 0.5451 0.6768 0.9131 0.0760 Uiso calc 1.00 .
H18 0.7223 0.7830 0.6992 0.0760 Uiso calc 1.00 .
H19 0.8010 0.8621 0.5311 0.0760 Uiso calc 1.00 .
H20A 0.8209 0.8028 0.6643 0.0760 Uiso calc 1.00 .
H20B 0.8447 0.8059 0.5195 0.0760 Uiso calc 1.00 .
H21 0.7791 0.7095 0.5793 0.0760 Uiso calc 1.00 .
H24 0.6957 0.7324 0.4122 0.0760 Uiso calc 1.00 .
H25 0.7328 0.7520 0.1528 0.0760 Uiso calc 1.00 .
H26 0.6454 0.6707 0.0897 0.0760 Uiso calc 1.00 .
H27A 0.5699 0.6238 0.2339 0.0760 Uiso calc 1.00 .
H27B 0.6044 0.6658 0.3507 0.0760 Uiso calc 1.00 .
H27C 0.5838 0.6875 0.2291 0.0760 Uiso calc 1.00 .
H28 0.6917 0.6430 0.1772 0.0760 Uiso calc 1.00 .
H31 0.6705 0.8173 0.3122 0.0760 Uiso calc 1.00 .
H32A 0.6363 0.8462 0.0738 0.0760 Uiso calc 1.00 .
H32B 0.6574 0.8841 0.2031 0.0760 Uiso calc 1.00 .
H36 0.4815 0.7914 0.3107 0.0760 Uiso calc 1.00 .
H37A 0.4772 0.8580 0.1005 0.0760 Uiso calc 1.00 .
H37B 0.4220 0.8108 0.1722 0.0760 Uiso calc 1.00 .
H38A 0.4951 0.7893 0.0163 0.0760 Uiso calc 1.00 .
H38B 0.4414 0.7415 0.0914 0.0760 Uiso calc 1.00 .
H39A 0.4378 0.8015 -0.1315 0.0760 Uiso calc 1.00 .
H39B 0.4222 0.7372 -0.1312 0.0760 Uiso calc 1.00 .
H40A 0.3487 0.7189 0.0052 0.0760 Uiso calc 1.00 .
H40B 0.3626 0.7819 -0.0183 0.0760 Uiso calc 1.00 .
H41A 0.3131 0.6909 -0.2031 0.0760 Uiso calc 1.00 .
H41B 0.2905 0.7324 -0.1650 0.0760 Uiso calc 1.00 .
H42A 0.3771 0.7557 -0.3327 0.0760 Uiso calc 1.00 .
H42B 0.3153 0.7421 -0.3723 0.0760 Uiso calc 1.00 .
H42C 0.3558 0.7982 -0.2931 0.0760 Uiso calc 1.00 .
H43 0.5155 0.9074 0.3382 0.0760 Uiso calc 1.00 .
H44A 0.4182 0.8653 0.3427 0.0760 Uiso calc 1.00 .
H44B 0.4122 0.8148 0.4318 0.0760 Uiso calc 1.00 .
H44C 0.4367 0.8761 0.4935 0.0760 Uiso calc 1.00 .
H47A 0.7748 0.8865 1.0467 0.0760 Uiso calc 1.00 .
H47B 0.8186 0.8800 0.9562 0.0760 Uiso calc 1.00 .
H47C 0.8375 0.9377 1.0315 0.0760 Uiso calc 1.00 .
H50A 0.7512 1.0515 0.7343 0.0760 Uiso calc 1.00 .
H50B 0.7514 1.0087 0.6759 0.0760 Uiso calc 1.00 .
H51A 0.0649 0.9783 0.0509 0.0760 Uiso calc 0.50 .
H51B 0.1107 1.0391 0.1363 0.0760 Uiso calc 0.50 .
H52A 0.9597 1.0333 1.0485 0.0760 Uiso calc 1.00 .
H52B 0.9223 1.0309 1.1441 0.0760 Uiso calc 1.00 .

loop_
_atom_type_symbol
_atom_type_oxidation_number
_atom_type_number_in_cell
_atom_type_scat_dispersion_real
_atom_type_scat_dispersion_imag
_atom_type_scat_source
C 0 192 0.018 0.009
;International Tables for Crystallography
(1992, Vol. C, Tables 4.2.6.8 and 6.1.1.1)
;
H 0 342 0.000 0.000
;International Tables for Crystallography
(1992, Vol. C, Table 6.1.1.2)
;
N 0 30 0.031 0.018
;International Tables for Crystallography
(1992, Vol. C, Tables 4.2.6.8 and 6.1.1.1)
;
O 0 54 0.049 0.032
;International Tables for Crystallography
(1992, Vol. C, Tables 4.2.6.8 and 6.1.1.1)
;

loop_
_geom_angle_atom_site_label_1
_geom_angle_atom_site_label_2
_geom_angle_atom_site_label_3
_geom_angle
_geom_angle_site_symmetry_1
_geom_angle_site_symmetry_2
_geom_angle_site_symmetry_3
_geom_angle_publ_flag
C20 O21 H21 125.3(6) 1_555 1_555 1_555 no
C26 O28 H28 102.8(6) 1_555 1_555 1_555 no
C33 O35 C36 119.3(5) 1_555 1_555 1_555 yes
H50A O50 H50B 108.4(8) 1_555 1_555 1_555 no
H52A O52 H52B 125(1) 1_555 1_555 1_555 no
C2 N1 C3 117.4(6) 1_555 1_555 1_555 yes
C2 N1 C45 122.8(6) 1_555 1_555 1_555 yes
C3 N1 C45 118.6(6) 1_555 1_555 1_555 yes
C8 N10 C11 124.1(6) 1_555 1_555 1_555 yes
C8 N10 H10 117.1(6) 1_555 1_555 1_555 no
C11 N10 H10 118.0(6) 1_555 1_555 1_555 no
C16 N18 C19 119.3(6) 1_555 1_555 1_555 yes
C16 N18 H18 117.6(5) 1_555 1_555 1_555 no
C19 N18 H18 121.9(5) 1_555 1_555 1_555 no
C22 N24 C25 120.9(6) 1_555 1_555 1_555 yes
C22 N24 H24 116.5(6) 1_555 1_555 1_555 no
C25 N24 H24 121.9(5) 1_555 1_555 1_555 no
C29 N31 C32 123.4(6) 1_555 1_555 1_555 yes
C29 N31 H31 125.8(6) 1_555 1_555 1_555 no
C32 N31 H31 110.0(6) 1_555 1_555 1_555 no
N1 C2 H2A 110.4(7) 1_555 1_555 1_555 no
N1 C2 H2B 108.2(7) 1_555 1_555 1_555 no
N1 C2 H2C 109.3(6) 1_555 1_555 1_555 no
H2A C2 H2B 109.4(7) 1_555 1_555 1_555 no
H2A C2 H2C 111.0(8) 1_555 1_555 1_555 no
H2B C2 H2C 108.5(9) 1_555 1_555 1_555 no
N1 C3 C4 113.6(6) 1_555 1_555 1_555 yes
N1 C3 C8 115.9(6) 1_555 1_555 1_555 yes
N1 C3 H3 104.9(7) 1_555 1_555 1_555 no
C4 C3 C8 110.8(6) 1_555 1_555 1_555 yes
C4 C3 H3 105.9(7) 1_555 1_555 1_555 no
C8 C3 H3 104.6(6) 1_555 1_555 1_555 no
C3 C4 C5 116.0(7) 1_555 1_555 1_555 yes
C3 C4 H4A 109.2(7) 1_555 1_555 1_555 no
C3 C4 H4B 105.3(6) 1_555 1_555 1_555 no
C5 C4 H4A 110.6(7) 1_555 1_555 1_555 no
C5 C4 H4B 105.9(6) 1_555 1_555 1_555 no
H4A C4 H4B 109.5(9) 1_555 1_555 1_555 no
C4 C5 C6 111.5(9) 1_555 1_555 1_555 yes
C4 C5 C7 111.3(6) 1_555 1_555 1_555 yes
C4 C5 H5 106.8(7) 1_555 1_555 1_555 no
C6 C5 C7 110.5(8) 1_555 1_555 1_555 yes
C6 C5 H5 107.9(8) 1_555 1_555 1_555 no
C7 C5 H5 108.6(9) 1_555 1_555 1_555 no
C5 C6 H6A 109.3(9) 1_555 1_555 1_555 no
C5 C6 H6B 112(1) 1_555 1_555 1_555 no
C5 C6 H6C 112.3(9) 1_555 1_555 1_555 no
H6A C6 H6B 107(1) 1_555 1_555 1_555 no
H6A C6 H6C 105(1) 1_555 1_555 1_555 no
H6B C6 H6C 109(1) 1_555 1_555 1_555 no
C5 C7 H7A 108(1) 1_555 1_555 1_555 no
C5 C7 H7B 110.2(8) 1_555 1_555 1_555 no
C5 C7 H7C 111.4(9) 1_555 1_555 1_555 no
H7A C7 H7B 107.1(9) 1_555 1_555 1_555 no
H7A C7 H7C 109.4(10) 1_555 1_555 1_555 no
H7B C7 H7C 109(1) 1_555 1_555 1_555 no
O9 C8 N10 124.0(7) 1_555 1_555 1_555 yes
O9 C8 C3 119.3(6) 1_555 1_555 1_555 yes
N10 C8 C3 116.7(7) 1_555 1_555 1_555 yes
N10 C11 C12 110.4(5) 1_555 1_555 1_555 yes
N10 C11 C16 106.9(6) 1_555 1_555 1_555 yes
N10 C11 H11 108.4(6) 1_555 1_555 1_555 no
C12 C11 C16 113.3(6) 1_555 1_555 1_555 yes
C12 C11 H11 108.4(6) 1_555 1_555 1_555 no
C16 C11 H11 109.4(6) 1_555 1_555 1_555 no
C11 C12 C13 112.7(6) 1_555 1_555 1_555 yes
C11 C12 C14 110.0(6) 1_555 1_555 1_555 yes
C11 C12 H12 107.9(6) 1_555 1_555 1_555 no
C13 C12 C14 111.2(6) 1_555 1_555 1_555 yes
C13 C12 H12 108.4(7) 1_555 1_555 1_555 no
C14 C12 H12 106.5(7) 1_555 1_555 1_555 no
C12 C13 H13A 109.7(8) 1_555 1_555 1_555 no
C12 C13 H13B 108.9(9) 1_555 1_555 1_555 no
C12 C13 H13C 106.8(7) 1_555 1_555 1_555 no
H13A C13 H13B 112.4(8) 1_555 1_555 1_555 no
H13A C13 H13C 109(1) 1_555 1_555 1_555 no
H13B C13 H13C 109.0(8) 1_555 1_555 1_555 no
C12 C14 C15 115.0(6) 1_555 1_555 1_555 yes
C12 C14 H14A 107.6(6) 1_555 1_555 1_555 no
C12 C14 H14B 107.5(7) 1_555 1_555 1_555 no
C15 C14 H14A 109.1(8) 1_555 1_555 1_555 no
C15 C14 H14B 109.1(7) 1_555 1_555 1_555 no
H14A C14 H14B 108.3(7) 1_555 1_555 1_555 no
C14 C15 H15A 110.8(7) 1_555 1_555 1_555 no
C14 C15 H15B 110.2(9) 1_555 1_555 1_555 no
C14 C15 H15C 110.5(7) 1_555 1_555 1_555 no
H15A C15 H15B 108.3(8) 1_555 1_555 1_555 no
H15A C15 H15C 108(1) 1_555 1_555 1_555 no
H15B C15 H15C 108.1(8) 1_555 1_555 1_555 no
O17 C16 N18 119.2(6) 1_555 1_555 1_555 yes
O17 C16 C11 122.8(6) 1_555 1_555 1_555 yes
N18 C16 C11 118.0(6) 1_555 1_555 1_555 yes
N18 C19 C20 108.8(6) 1_555 1_555 1_555 yes
N18 C19 C22 115.3(5) 1_555 1_555 1_555 yes
N18 C19 H19 107.1(6) 1_555 1_555 1_555 no
C20 C19 C22 110.1(6) 1_555 1_555 1_555 yes
C20 C19 H19 107.7(6) 1_555 1_555 1_555 no
C22 C19 H19 107.5(7) 1_555 1_555 1_555 no
O21 C20 C19 106.1(5) 1_555 1_555 1_555 yes
O21 C20 H20A 110.4(7) 1_555 1_555 1_555 no
O21 C20 H20B 111.4(7) 1_555 1_555 1_555 no
C19 C20 H20A 109.5(6) 1_555 1_555 1_555 no
C19 C20 H20B 110.6(7) 1_555 1_555 1_555 no
H20A C20 H20B 108.9(7) 1_555 1_555 1_555 no
O23 C22 N24 121.1(7) 1_555 1_555 1_555 yes
O23 C22 C19 121.3(6) 1_555 1_555 1_555 yes
N24 C22 C19 117.6(6) 1_555 1_555 1_555 yes
N24 C25 C26 111.1(6) 1_555 1_555 1_555 yes
N24 C25 C29 112.8(6) 1_555 1_555 1_555 yes
N24 C25 H25 107.2(7) 1_555 1_555 1_555 no
C26 C25 C29 109.1(5) 1_555 1_555 1_555 yes
C26 C25 H25 108.5(6) 1_555 1_555 1_555 no
C29 C25 H25 108.1(7) 1_555 1_555 1_555 no
O28 C26 C25 109.4(5) 1_555 1_555 1_555 yes
O28 C26 C27 107.9(6) 1_555 1_555 1_555 yes
O28 C26 H26 107.6(6) 1_555 1_555 1_555 no
C25 C26 C27 113.7(6) 1_555 1_555 1_555 yes
C25 C26 H26 109.4(7) 1_555 1_555 1_555 no
C27 C26 H26 108.7(6) 1_555 1_555 1_555 no
C26 C27 H27A 110.0(7) 1_555 1_555 1_555 no
C26 C27 H27B 109.3(7) 1_555 1_555 1_555 no
C26 C27 H27C 110.1(7) 1_555 1_555 1_555 no
H27A C27 H27B 108.3(8) 1_555 1_555 1_555 no
H27A C27 H27C 109.4(7) 1_555 1_555 1_555 no
H27B C27 H27C 109.7(8) 1_555 1_555 1_555 no
O30 C29 N31 123.6(7) 1_555 1_555 1_555 yes
O30 C29 C25 119.1(7) 1_555 1_555 1_555 yes
N31 C29 C25 117.3(6) 1_555 1_555 1_555 yes
N31 C32 C33 109.9(6) 1_555 1_555 1_555 yes
N31 C32 H32A 109.9(7) 1_555 1_555 1_555 no
N31 C32 H32B 109.1(6) 1_555 1_555 1_555 no
C33 C32 H32A 109.9(7) 1_555 1_555 1_555 no
C33 C32 H32B 108.8(7) 1_555 1_555 1_555 no
H32A C32 H32B 109.2(8) 1_555 1_555 1_555 no
O34 C33 O35 124.0(7) 1_555 1_555 1_555 yes
O34 C33 C32 123.4(7) 1_555 1_555 1_555 yes
O35 C33 C32 112.4(6) 1_555 1_555 1_555 yes
O35 C36 C37 106.1(7) 1_555 1_555 1_555 yes
O35 C36 C43 106.1(6) 1_555 1_555 1_555 yes
O35 C36 H36 109.3(6) 1_555 1_555 1_555 no
C37 C36 C43 115.6(6) 1_555 1_555 1_555 yes
C37 C36 H36 109.6(7) 1_555 1_555 1_555 no
C43 C36 H36 109.9(8) 1_555 1_555 1_555 no
C36 C37 C38 115.5(7) 1_555 1_555 1_555 yes
C36 C37 H37A 108.2(8) 1_555 1_555 1_555 no
C36 C37 H37B 106.9(9) 1_555 1_555 1_555 no
C38 C37 H37A 109.9(10) 1_555 1_555 1_555 no
C38 C37 H37B 107.9(8) 1_555 1_555 1_555 no
H37A C37 H37B 108.2(8) 1_555 1_555 1_555 no
C37 C38 C39 116.7(9) 1_555 1_555 1_555 yes
C37 C38 H38A 106.0(9) 1_555 1_555 1_555 no
C37 C38 H38B 108.1(10) 1_555 1_555 1_555 no
C39 C38 H38A 108(1) 1_555 1_555 1_555 no
C39 C38 H38B 107.8(10) 1_555 1_555 1_555 no
H38A C38 H38B 110(1) 1_555 1_555 1_555 no
C38 C39 C40 119(1) 1_555 1_555 1_555 yes
C38 C39 H39A 108(1) 1_555 1_555 1_555 no
C38 C39 H39B 106(1) 1_555 1_555 1_555 no
C40 C39 H39A 108(1) 1_555 1_555 1_555 no
C40 C39 H39B 107(1) 1_555 1_555 1_555 no
H39A C39 H39B 105(1) 1_555 1_555 1_555 no
C39 C40 C41 120(1) 1_555 1_555 1_555 yes
C39 C40 H40A 104(1) 1_555 1_555 1_555 no
C39 C40 H40B 104(1) 1_555 1_555 1_555 no
C41 C40 H40A 109(1) 1_555 1_555 1_555 no
C41 C40 H40B 111(1) 1_555 1_555 1_555 no
H40A C40 H40B 106(1) 1_555 1_555 1_555 no
C40 C41 C42 117(1) 1_555 1_555 1_555 yes
C40 C41 H41A 109(1) 1_555 1_555 1_555 no
C40 C41 H41B 111(1) 1_555 1_555 1_555 no
C42 C41 H41A 102(2) 1_555 1_555 1_555 no
C42 C41 H41B 104(2) 1_555 1_555 1_555 no
H41A C41 H41B 111(1) 1_555 1_555 1_555 no
C41 C42 H42A 110(2) 1_555 1_555 1_555 no
C41 C42 H42B 108(2) 1_555 1_555 1_555 no
C41 C42 H42C 109(2) 1_555 1_555 1_555 no
H42A C42 H42B 107(2) 1_555 1_555 1_555 no
H42A C42 H42C 111(2) 1_555 1_555 1_555 no
H42B C42 H42C 109(2) 1_555 1_555 1_555 no
C36 C43 C44 111.3(6) 1_555 1_555 1_555 yes
C36 C43 C45 111.6(5) 1_555 1_555 1_555 yes
C36 C43 H43 109.3(8) 1_555 1_555 1_555 no
C44 C43 C45 106.6(7) 1_555 1_555 1_555 yes
C44 C43 H43 108.8(6) 1_555 1_555 1_555 no
C45 C43 H43 109.2(7) 1_555 1_555 1_555 no
C43 C44 H44A 109.2(8) 1_555 1_555 1_555 no
C43 C44 H44B 108.6(6) 1_555 1_555 1_555 no
C43 C44 H44C 109.1(7) 1_555 1_555 1_555 no
H44A C44 H44B 109.2(8) 1_555 1_555 1_555 no
H44A C44 H44C 111.9(8) 1_555 1_555 1_555 no
H44B C44 H44C 108(1) 1_555 1_555 1_555 no
O46 C45 N1 120.1(7) 1_555 1_555 1_555 yes
O46 C45 C43 120.1(6) 1_555 1_555 1_555 yes
N1 C45 C43 119.8(7) 1_555 1_555 1_555 yes
C48 C47 H47A 112(1) 1_555 1_555 1_555 no
C48 C47 H47B 110(1) 1_555 1_555 1_555 no
C48 C47 H47C 107.3(10) 1_555 1_555 1_555 no
H47A C47 H47B 111(1) 1_555 1_555 1_555 no
H47A C47 H47C 107(1) 1_555 1_555 1_555 no
H47B C47 H47C 106(1) 1_555 1_555 1_555 no
N49 C48 C47 177(1) 1_555 1_555 1_555 yes

loop_
_geom_bond_atom_site_label_1
_geom_bond_atom_site_label_2
_geom_bond_distance
_geom_bond_site_symmetry_1
_geom_bond_site_symmetry_2
_geom_bond_publ_flag
O9 C8 1.225(9) 1_555 1_555 yes
O17 C16 1.227(8) 1_555 1_555 yes
O21 C20 1.421(8) 1_555 1_555 yes
O23 C22 1.231(8) 1_555 1_555 yes
O28 C26 1.416(9) 1_555 1_555 yes
O30 C29 1.231(8) 1_555 1_555 yes
O34 C33 1.235(9) 1_555 1_555 yes
O35 C33 1.327(8) 1_555 1_555 yes
O35 C36 1.465(9) 1_555 1_555 yes
O46 C45 1.223(9) 1_555 1_555 yes
N1 C2 1.468(10) 1_555 1_555 yes
N1 C3 1.47(1) 1_555 1_555 yes
N1 C45 1.376(9) 1_555 1_555 yes
N10 C8 1.322(9) 1_555 1_555 yes
N10 C11 1.464(9) 1_555 1_555 yes
N18 C16 1.349(9) 1_555 1_555 yes
N18 C19 1.461(9) 1_555 1_555 yes
N24 C22 1.349(8) 1_555 1_555 yes
N24 C25 1.445(10) 1_555 1_555 yes
N31 C29 1.322(9) 1_555 1_555 yes
N31 C32 1.445(9) 1_555 1_555 yes
N49 C48 1.13(1) 1_555 1_555 yes
C3 C4 1.52(1) 1_555 1_555 yes
C3 C8 1.55(1) 1_555 1_555 yes
C4 C5 1.51(1) 1_555 1_555 yes
C5 C6 1.48(1) 1_555 1_555 yes
C5 C7 1.54(1) 1_555 1_555 yes
C11 C12 1.535(9) 1_555 1_555 yes
C11 C16 1.50(1) 1_555 1_555 yes
C12 C13 1.53(1) 1_555 1_555 yes
C12 C14 1.55(1) 1_555 1_555 yes
C14 C15 1.49(1) 1_555 1_555 yes
C19 C20 1.528(10) 1_555 1_555 yes
C19 C22 1.51(1) 1_555 1_555 yes
C25 C26 1.555(9) 1_555 1_555 yes
C25 C29 1.529(10) 1_555 1_555 yes
C26 C27 1.49(1) 1_555 1_555 yes
C32 C33 1.49(1) 1_555 1_555 yes
C36 C37 1.51(1) 1_555 1_555 yes
C36 C43 1.52(1) 1_555 1_555 yes
C37 C38 1.50(1) 1_555 1_555 yes
C38 C39 1.49(2) 1_555 1_555 yes
C39 C40 1.37(2) 1_555 1_555 yes
C40 C41 1.49(2) 1_555 1_555 yes
C41 C42 1.41(3) 1_555 1_555 yes
C43 C44 1.53(1) 1_555 1_555 yes
C43 C45 1.51(1) 1_555 1_555 yes
C47 C48 1.45(2) 1_555 1_555 yes

loop_
_geom_contact_atom_site_label_1
_geom_contact_atom_site_label_2
_geom_contact_distance
_geom_contact_site_symmetry_1
_geom_contact_site_symmetry_2
O9 O28 2.766(7) 1_555 5_565
O9 C32 3.347(10) 1_555 1_556
O17 O21 2.669(6) 1_555 5_564
O17 C20 3.193(9) 1_555 5_564
O21 O50 3.194(7) 1_555 6_655
O21 C2 3.336(9) 1_555 6_655
O23 O52 2.792(8) 1_555 6_654
O23 C47 3.33(1) 1_555 1_554
O28 O35 3.268(7) 1_555 6_655
O28 C32 3.366(9) 1_555 6_655
O30 O50 2.688(7) 1_555 6_654
O30 C14 3.297(9) 1_555 1_554
O30 C12 3.365(10) 1_555 1_554
O50 N18 2.825(7) 1_555 5_564
O50 N49 2.920(10) 1_555 1_555
O50 C3 3.366(8) 1_555 1_555
O50 C8 3.394(8) 1_555 1_555
O52 O52 2.727(5) 1_555 5_564
O52 O52 2.727(5) 1_555 6_655
N49 C16 3.39(1) 1_555 1_555
